data_2312791
loop_
_publ_author_name
'Grigorieva, Oksana P.'
'Tafeenko, Viktor A.'
'Berdonosov, Peter S.'
'Dolgikh, Valery A.'

_publ_section_title
;
 KHfF<sub>5</sub>: a new representative in the
 M<sup>I</sup>M<sup>IV</sup>F<sub>5</sub> family.
;
_journal_coeditor_code QF3067
_journal_issue 'Pt 4'
_journal_name_full 'Acta crystallographica. Section C, Structural chemistry'
_journal_page_first 246
_journal_page_last 251
_journal_paper_doi 10.1107/S2053229625002177
_journal_volume 81
_journal_year 2025
_chemical_formula_iupac 'K1 Hf1 F5'
_chemical_formula_moiety 'F5 Hf1 K1'
_chemical_formula_sum 'F5 Hf K'
_chemical_formula_weight 312.59
_chemical_name_common
;
Potassium hafnium fluoride
;
_chemical_name_systematic
;
Potassium hafnium pentafluoride
;
_space_group_crystal_system orthorhombic
_space_group_IT_number 19
_space_group_name_Hall 'P 2ac 2ab'
_space_group_name_H-M_alt 'P 21 21 21'
_audit_creation_method SHELXL-2014/7
_cell_angle_alpha 90
_cell_angle_beta 90
_cell_angle_gamma 90
_cell_formula_units_Z 8
_cell_length_a 6.2843(3)
_cell_length_b 7.8063(3)
_cell_length_c 15.8286(7)
_cell_measurement_reflns_used 9765
_cell_measurement_temperature 295(2)
_cell_measurement_theta_max 2974
_cell_measurement_theta_min 2.65
_cell_volume 776.51(6)
_computing_cell_refinement
;
<i>X-AREA</i> (Stoe & Cie, 2013)
;
_computing_data_collection
;
<i>X-AREA</i> (Stoe & Cie, 2013)
;
_computing_data_reduction
;
<i>LANA</i> in <i>X-AREA</i> (Stoe & Cie, 2013)
;
_computing_molecular_graphics
;
<i>DIAMOND</i> (Brandenburg, 2000)
;
_computing_structure_refinement
;
SHELXL2014 (Sheldrick, 2015)
;
_computing_structure_solution
;
<i>SHELX</i> (Sheldrick, 2008)
;
_diffrn_ambient_temperature 295
_diffrn_detector Pilatus100K
_diffrn_detector_area_resol_mean 5.81
_diffrn_measured_fraction_theta_full 0.998
_diffrn_measured_fraction_theta_max 0.994
_diffrn_measurement_device_type 'Stoe STADIVARI PILATUS 100K'
_diffrn_measurement_method 'rotation method'
_diffrn_radiation_monochromator 'plane graphite'
_diffrn_radiation_type 'Mo K\a'
_diffrn_radiation_wavelength 0.71073
_diffrn_reflns_av_R_equivalents 0.0863
_diffrn_reflns_av_unetI/netI 0.0545
_diffrn_reflns_limit_h_max 8
_diffrn_reflns_limit_h_min -8
_diffrn_reflns_limit_k_max 10
_diffrn_reflns_limit_k_min -8
_diffrn_reflns_limit_l_max 19
_diffrn_reflns_limit_l_min -21
_diffrn_reflns_number 15738
_diffrn_reflns_theta_full 25.242
_diffrn_reflns_theta_max 29.514
_diffrn_reflns_theta_min 2.574
_diffrn_source 'Mo LFF Sealed Tube'
_diffrn_source_current 40
_diffrn_source_power 2.000
_diffrn_source_voltage 50
_exptl_absorpt_coefficient_mu 27.928
_exptl_absorpt_correction_T_max 0.695
_exptl_absorpt_correction_T_min 0.533
_exptl_absorpt_correction_type multi-scan
_exptl_absorpt_process_details
;
(Blessing, 1995)
;
_exptl_crystal_colour colorless
_exptl_crystal_density_diffrn 5.348
_exptl_crystal_description block
_exptl_crystal_F_000 1088
_exptl_crystal_size_max .18
_exptl_crystal_size_mid .12
_exptl_crystal_size_min .06
_refine_diff_density_max 3.856
_refine_diff_density_min -3.958
_refine_ls_abs_structure_details
;
Refined as an inversion twin
;
_refine_ls_abs_structure_Flack 0.49(5)
_refine_ls_extinction_coef 0.00220(18)
_refine_ls_extinction_expression Fc^*^=kFc[1+0.001xFc^2^\l^3^/sin(2\q)]^-1/4^
_refine_ls_extinction_method
;
SHELXL2014 (Sheldrick, 2015)
;
_refine_ls_goodness_of_fit_ref 0.943
_refine_ls_hydrogen_treatment undef
_refine_ls_matrix_type full
_refine_ls_number_parameters 129
_refine_ls_number_reflns 2142
_refine_ls_number_restraints 24
_refine_ls_restrained_S_all 0.939
_refine_ls_R_factor_all 0.0431
_refine_ls_R_factor_gt 0.0349
_refine_ls_shift/su_max 0.000
_refine_ls_shift/su_mean 0.000
_refine_ls_structure_factor_coef Fsqd
_refine_ls_weighting_details 'w=1/[\s^2^(Fo^2^)+(0.0382P)^2^] where P=(Fo^2^+2Fc^2^)/3'
_refine_ls_weighting_scheme calc
_refine_ls_wR_factor_gt 0.0729
_refine_ls_wR_factor_ref 0.0749
_reflns_number_gt 1788
_reflns_number_total 2142
_reflns_threshold_expression 'I > 2\s(I)'
_cod_data_source_file qf3067sup1.cif
_cod_data_source_block I
_cod_depositor_comments 'Adding full bibliography for 2312791.cif.'
_cod_original_formula_sum 'F5 Hf1 K1'
_cod_database_code 2312791
_cod_database_fobs_code 2312791
_shelx_space_group_comment
;
The symmetry employed for this shelxl refinement is uniquely defined
by the following loop, which should always be used as a source of
symmetry information in preference to the above space-group names.
They are only intended as comments.
;

loop_
_space_group_symop_operation_xyz
'x, y, z'
'-x+1/2, -y, z+1/2'
'-x, y+1/2, -z+1/2'
'x+1/2, -y+1/2, -z'

loop_
_atom_site_type_symbol
_atom_site_label
_atom_site_fract_x
_atom_site_fract_y
_atom_site_fract_z
_atom_site_U_iso_or_equiv
_atom_site_adp_type
_atom_site_calc_flag
_atom_site_occupancy
_atom_site_disorder_assembly
_atom_site_disorder_group
Hf Hf1 0.78044(8) 0.36281(7) 0.32292(4) 0.00270(15) Uani d 1 . .
Hf Hf2 0.21916(10) 0.39706(7) 0.17690(5) 0.00293(16) Uani d 1 . .
K K1 0.7461(5) 0.3692(6) 0.5638(2) 0.0129(6) Uani d 1 . .
K K2 -0.2908(5) 0.1307(6) 0.0754(2) 0.0138(7) Uani d 1 . .
F F1 0.4985(16) 0.378(3) 0.2524(8) 0.0109(17) Uani d 1 . .
F F2 0.2382(12) 0.6290(12) 0.2510(5) 0.0083(16) Uani d 1 . .
F F3 0.1119(15) 0.3083(12) 0.2950(7) 0.007(2) Uani d 1 . .
F F4 0.4557(16) 0.4007(15) 0.0939(8) 0.013(3) Uani d 1 . .
F F5 0.9503(18) 0.4400(13) 0.4224(8) 0.012(3) Uani d 1 . .
F F6 0.0484(17) 0.3219(12) 0.0775(8) 0.009(2) Uani d 1 . .
F F7 0.7228(12) 0.6295(9) 0.3252(6) 0.0100(16) Uani d 1 . .
F F8 0.5469(14) 0.3620(19) 0.4098(7) 0.012(2) Uani d 1 . .
F F9 0.8860(16) 0.4512(12) 0.2034(7) 0.010(3) Uani d 1 . .
F F10 0.8322(13) 0.1309(14) 0.3934(5) 0.0093(17) Uani d 1 . .

loop_
_atom_site_aniso_label
_atom_site_aniso_U_11
_atom_site_aniso_U_22
_atom_site_aniso_U_33
_atom_site_aniso_U_12
_atom_site_aniso_U_13
_atom_site_aniso_U_23
Hf1 0.0030(3) 0.0037(3) 0.0014(3) -0.0002(3) 0.0000(4) -0.0002(4)
Hf2 0.0035(3) 0.0037(3) 0.0015(3) -0.0002(2) 0.0003(4) -0.0002(3)
K1 0.0101(15) 0.0186(16) 0.0102(15) 0.0007(18) 0.0025(12) 0.0013(16)
K2 0.0103(13) 0.0157(15) 0.0153(18) 0.000(2) -0.0038(13) 0.0006(17)
F1 0.008(3) 0.015(4) 0.010(4) 0.003(3) -0.008(3) -0.005(4)
F2 0.008(4) 0.008(4) 0.009(4) 0.003(4) -0.001(3) 0.000(4)
F3 0.004(5) 0.014(5) 0.004(6) 0.000(3) 0.000(4) 0.003(4)
F4 0.013(4) 0.016(5) 0.010(5) 0.001(4) 0.009(4) 0.001(4)
F5 0.008(5) 0.018(6) 0.009(7) -0.001(4) -0.007(5) -0.001(4)
F6 0.011(5) 0.014(5) 0.002(6) -0.003(3) -0.002(5) -0.002(4)
F7 0.013(3) 0.004(3) 0.013(4) 0.005(4) 0.001(3) 0.000(4)
F8 0.010(4) 0.018(6) 0.008(5) 0.006(5) 0.002(4) 0.001(6)
F9 0.006(5) 0.011(5) 0.012(7) 0.000(3) 0.005(4) 0.004(4)
F10 0.012(4) 0.008(4) 0.008(4) -0.001(4) 0.000(3) 0.001(4)

loop_
_atom_type_symbol
_atom_type_description
_atom_type_scat_dispersion_real
_atom_type_scat_dispersion_imag
_atom_type_scat_source
F F 0.0171 0.0103 'International Tables Vol C Tables 4.2.6.8 and 6.1.1.4'
Hf Hf -0.5830 6.1852 'International Tables Vol C Tables 4.2.6.8 and 6.1.1.4'
K K 0.2009 0.2494 'International Tables Vol C Tables 4.2.6.8 and 6.1.1.4'

loop_
_geom_angle_atom_site_label_1
_geom_angle_atom_site_label_2
_geom_angle_atom_site_label_3
_geom_angle_site_symmetry_1
_geom_angle_site_symmetry_3
_geom_angle
_geom_angle_publ_flag
F5 Hf1 F8 . . 81.5(5) ?
F5 Hf1 F1 . . 148.7(6) ?
F8 Hf1 F1 . . 75.4(4) ?
F5 Hf1 F7 . . 77.3(4) ?
F8 Hf1 F7 . . 82.3(5) ?
F1 Hf1 F7 . . 78.9(6) ?
F5 Hf1 F9 . . 116.0(5) ?
F8 Hf1 F9 . . 147.1(4) ?
F1 Hf1 F9 . . 76.7(5) ?
F7 Hf1 F9 . . 75.4(4) ?
F5 Hf1 F10 . . 76.3(4) ?
F8 Hf1 F10 . . 75.7(4) ?
F1 Hf1 F10 . . 116.9(6) ?
F7 Hf1 F10 . . 147.8(4) ?
F9 Hf1 F10 . . 133.6(4) ?
F5 Hf1 F2 . 3_645 135.1(4) ?
F8 Hf1 F2 . 3_645 109.0(5) ?
F1 Hf1 F2 . 3_645 73.5(6) ?
F7 Hf1 F2 . 3_645 145.9(3) ?
F9 Hf1 F2 . 3_645 79.0(4) ?
F10 Hf1 F2 . 3_645 65.2(3) ?
F5 Hf1 F3 . 1_655 72.9(5) ?
F8 Hf1 F3 . 1_655 147.0(4) ?
F1 Hf1 F3 . 1_655 135.5(4) ?
F7 Hf1 F3 . 1_655 111.2(3) ?
F9 Hf1 F3 . 1_655 65.3(4) ?
F10 Hf1 F3 . 1_655 78.2(3) ?
F2 Hf1 F3 3_645 1_655 77.1(3) ?
F5 Hf1 Hf2 . 1_655 94.3(4) ?
F8 Hf1 Hf2 . 1_655 174.8(4) ?
F1 Hf1 Hf2 . 1_655 107.5(4) ?
F7 Hf1 Hf2 . 1_655 94.0(2) ?
F9 Hf1 Hf2 . 1_655 33.4(3) ?
F10 Hf1 Hf2 . 1_655 106.2(2) ?
F2 Hf1 Hf2 3_645 1_655 76.0(2) ?
F3 Hf1 Hf2 1_655 1_655 31.9(3) ?
F5 Hf1 K1 . . 40.4(4) ?
F8 Hf1 K1 . . 43.6(3) ?
F1 Hf1 K1 . . 118.9(3) ?
F7 Hf1 K1 . . 87.7(3) ?
F9 Hf1 K1 . . 154.7(3) ?
F10 Hf1 K1 . . 60.1(3) ?
F2 Hf1 K1 3_645 . 123.1(2) ?
F3 Hf1 K1 1_655 . 105.1(3) ?
Hf2 Hf1 K1 1_655 . 132.99(5) ?
F5 Hf1 K1 . 4_556 51.2(3) ?
F8 Hf1 K1 . 4_556 103.5(3) ?
F1 Hf1 K1 . 4_556 155.5(6) ?
F7 Hf1 K1 . 4_556 125.5(2) ?
F9 Hf1 K1 . 4_556 109.2(3) ?
F10 Hf1 K1 . 4_556 41.7(2) ?
F2 Hf1 K1 3_645 4_556 84.1(2) ?
F3 Hf1 K1 1_655 4_556 43.9(3) ?
Hf2 Hf1 K1 1_655 4_556 75.77(5) ?
K1 Hf1 K1 . 4_556 65.64(7) ?
F5 Hf1 K2 . 3 86.4(3) ?
F8 Hf1 K2 . 3 34.5(4) ?
F1 Hf1 K2 . 3 62.6(4) ?
F7 Hf1 K2 . 3 49.8(2) ?
F9 Hf1 K2 . 3 115.1(3) ?
F10 Hf1 K2 . 3 110.1(2) ?
F2 Hf1 K2 3_645 3 127.4(2) ?
F3 Hf1 K2 1_655 3 155.5(3) ?
Hf2 Hf1 K2 1_655 3 142.78(6) ?
K1 Hf1 K2 . 3 63.50(8) ?
K1 Hf1 K2 4_556 3 129.03(7) ?
F4 Hf2 F6 . . 83.4(5) ?
F4 Hf2 F3 . . 146.4(4) ?
F6 Hf2 F3 . . 115.6(4) ?
F4 Hf2 F7 . 3_645 82.8(4) ?
F6 Hf2 F7 . 3_645 77.9(4) ?
F3 Hf2 F7 . 3_645 75.2(4) ?
F4 Hf2 F1 . . 75.8(4) ?
F6 Hf2 F1 . . 150.1(6) ?
F3 Hf2 F1 . . 75.1(5) ?
F7 Hf2 F1 3_645 . 78.4(6) ?
F4 Hf2 F2 . . 107.8(4) ?
F6 Hf2 F2 . . 134.8(4) ?
F3 Hf2 F2 . . 79.1(4) ?
F7 Hf2 F2 3_645 . 145.5(3) ?
F1 Hf2 F2 . . 73.0(5) ?
F4 Hf2 F10 . 3_655 76.0(4) ?
F6 Hf2 F10 . 3_655 76.2(4) ?
F3 Hf2 F10 . 3_655 133.4(3) ?
F7 Hf2 F10 3_645 3_655 148.1(4) ?
F1 Hf2 F10 . 3_655 118.0(6) ?
F2 Hf2 F10 . 3_655 65.2(3) ?
F4 Hf2 F9 . 1_455 147.7(5) ?
F6 Hf2 F9 . 1_455 72.0(5) ?
F3 Hf2 F9 . 1_455 65.5(4) ?
F7 Hf2 F9 3_645 1_455 111.1(3) ?
F1 Hf2 F9 . 1_455 134.3(5) ?
F2 Hf2 F9 . 1_455 77.6(3) ?
F10 Hf2 F9 3_655 1_455 78.0(3) ?
F4 Hf2 Hf1 . 1_455 176.3(4) ?
F6 Hf2 Hf1 . 1_455 94.2(3) ?
F3 Hf2 Hf1 . 1_455 33.1(3) ?
F7 Hf2 Hf1 3_645 1_455 93.9(2) ?
F1 Hf2 Hf1 . 1_455 105.4(3) ?
F2 Hf2 Hf1 . 1_455 75.9(2) ?
F10 Hf2 Hf1 3_655 1_455 106.1(2) ?
F9 Hf2 Hf1 1_455 1_455 32.4(3) ?
F4 Hf2 K1 . 2_564 104.6(3) ?
F6 Hf2 K1 . 2_564 50.9(3) ?
F3 Hf2 K1 . 2_564 108.8(3) ?
F7 Hf2 K1 3_645 2_564 125.8(2) ?
F1 Hf2 K1 . 2_564 155.7(5) ?
F2 Hf2 K1 . 2_564 84.2(2) ?
F10 Hf2 K1 3_655 2_564 41.7(2) ?
F9 Hf2 K1 1_455 2_564 43.4(3) ?
Hf1 Hf2 K1 1_455 2_564 75.80(5) ?
F4 Hf2 K2 . 4 49.6(3) ?
F6 Hf2 K2 . 4 35.6(3) ?
F3 Hf2 K2 . 4 149.8(3) ?
F7 Hf2 K2 3_645 4 86.2(3) ?
F1 Hf2 K2 . 4 124.7(3) ?
F2 Hf2 K2 . 4 126.0(2) ?
F10 Hf2 K2 3_655 4 62.0(2) ?
F9 Hf2 K2 1_455 4 100.8(3) ?
Hf1 Hf2 K2 1_455 4 128.58(5) ?
K1 Hf2 K2 2_564 4 63.49(8) ?
F4 Hf2 K2 . 1_655 34.4(3) ?
F6 Hf2 K2 . 1_655 86.8(3) ?
F3 Hf2 K2 . 1_655 115.3(3) ?
F7 Hf2 K2 3_645 1_655 50.0(2) ?
F1 Hf2 K2 . 1_655 63.9(4) ?
F2 Hf2 K2 . 1_655 127.1(2) ?
F10 Hf2 K2 3_655 1_655 110.1(2) ?
F9 Hf2 K2 1_455 1_655 155.2(3) ?
Hf1 Hf2 K2 1_455 1_655 142.90(6) ?
K1 Hf2 K2 2_564 1_655 129.13(7) ?
K2 Hf2 K2 4 1_655 65.65(7) ?
F5 K1 F4 . 2_665 70.4(4) ?
F5 K1 F8 . 4_556 85.9(3) ?
F4 K1 F8 2_665 4_556 85.9(3) ?
F5 K1 F10 . 4_456 133.2(3) ?
F4 K1 F10 2_665 4_456 129.9(4) ?
F8 K1 F10 4_556 4_456 130.6(4) ?
F5 K1 F8 . . 58.1(3) ?
F4 K1 F8 2_665 . 119.9(4) ?
F8 K1 F8 4_556 . 116.9(2) ?
F10 K1 F8 4_456 . 77.4(3) ?
F5 K1 F9 . 2_665 136.3(4) ?
F4 K1 F9 2_665 2_665 73.9(3) ?
F8 K1 F9 4_556 2_665 115.9(3) ?
F10 K1 F9 4_456 2_665 60.3(3) ?
F8 K1 F9 . 2_665 126.0(4) ?
F5 K1 F3 . 4_556 160.1(4) ?
F4 K1 F3 2_665 4_556 114.4(4) ?
F8 K1 F3 4_556 4_556 75.4(3) ?
F10 K1 F3 4_456 4_556 60.0(3) ?
F8 K1 F3 . 4_556 124.8(4) ?
F9 K1 F3 2_665 4_556 60.8(3) ?
F5 K1 F6 . 2_565 100.9(4) ?
F4 K1 F6 2_665 2_565 83.1(3) ?
F8 K1 F6 4_556 2_565 164.2(4) ?
F10 K1 F6 4_456 2_565 52.8(3) ?
F8 K1 F6 . 2_565 78.6(4) ?
F9 K1 F6 2_665 2_565 49.8(3) ?
F3 K1 F6 4_556 2_565 98.9(3) ?
F5 K1 F5 . 4_456 121.5(2) ?
F4 K1 F5 2_665 4_456 163.2(4) ?
F8 K1 F5 4_556 4_456 83.4(4) ?
F10 K1 F5 4_456 4_456 52.6(3) ?
F8 K1 F5 . 4_456 76.7(4) ?
F9 K1 F5 2_665 4_456 99.4(3) ?
F3 K1 F5 4_556 4_456 50.2(3) ?
F6 K1 F5 2_565 4_456 104.5(2) ?
F5 K1 F10 . . 49.4(3) ?
F4 K1 F10 2_665 . 114.3(3) ?
F8 K1 F10 4_556 . 68.3(3) ?
F10 K1 F10 4_456 . 111.2(3) ?
F8 K1 F10 . . 48.7(3) ?
F9 K1 F10 2_665 . 171.5(3) ?
F3 K1 F10 4_556 . 115.2(3) ?
F6 K1 F10 2_565 . 126.8(3) ?
F5 K1 F10 4_456 . 73.4(3) ?
F5 K1 Hf1 . . 29.4(2) ?
F4 K1 Hf1 2_665 . 98.5(3) ?
F8 K1 Hf1 4_556 . 96.2(3) ?
F10 K1 Hf1 4_456 . 107.8(2) ?
F8 K1 Hf1 . . 30.4(2) ?
F9 K1 Hf1 2_665 . 145.8(3) ?
F3 K1 Hf1 4_556 . 145.0(3) ?
F6 K1 Hf1 2_565 . 96.6(2) ?
F5 K1 Hf1 4_456 . 95.5(3) ?
F10 K1 Hf1 . . 34.16(17) ?
F5 K1 Hf1 . 4_456 148.9(3) ?
F4 K1 Hf1 2_665 4_456 140.4(3) ?
F8 K1 Hf1 4_556 4_456 98.5(3) ?
F10 K1 Hf1 4_456 4_456 32.2(2) ?
F8 K1 Hf1 . 4_456 93.3(3) ?
F9 K1 Hf1 2_665 4_456 68.8(2) ?
F3 K1 Hf1 4_556 4_456 33.0(2) ?
F6 K1 Hf1 2_565 4_456 83.0(2) ?
F5 K1 Hf1 4_456 4_456 30.6(2) ?
F10 K1 Hf1 . 4_456 103.70(19) ?
Hf1 K1 Hf1 . 4_456 119.85(10) ?
F6 K2 F5 . 3_645 69.8(3) ?
F6 K2 F6 . 4_455 104.1(3) ?
F5 K2 F6 3_645 4_455 113.9(4) ?
F6 K2 F8 . 3_545 161.6(4) ?
F5 K2 F8 3_645 3_545 92.6(4) ?
F6 K2 F8 4_455 3_545 87.7(4) ?
F6 K2 F4 . 1_455 92.0(4) ?
F5 K2 F4 3_645 1_455 160.6(4) ?
F6 K2 F4 4_455 1_455 76.2(4) ?
F8 K2 F4 3_545 1_455 104.7(3) ?
F6 K2 F2 . 3_545 83.8(3) ?
F5 K2 F2 3_645 3_545 83.5(3) ?
F6 K2 F2 4_455 3_545 162.4(3) ?
F8 K2 F2 3_545 3_545 88.9(3) ?
F4 K2 F2 1_455 3_545 88.0(3) ?
F6 K2 F4 . 4_455 69.4(4) ?
F5 K2 F4 3_645 4_455 63.7(4) ?
F6 K2 F4 4_455 4_455 54.1(3) ?
F8 K2 F4 3_545 4_455 108.4(3) ?
F4 K2 F4 1_455 4_455 117.2(3) ?
F2 K2 F4 3_545 4_455 142.8(3) ?
F6 K2 F7 . 3_545 134.7(3) ?
F5 K2 F7 3_645 3_545 134.6(3) ?
F6 K2 F7 4_455 3_545 97.4(3) ?
F8 K2 F7 3_545 3_545 55.2(3) ?
F4 K2 F7 1_455 3_545 55.1(3) ?
F2 K2 F7 3_545 3_545 66.8(2) ?
F4 K2 F7 4_455 3_545 149.8(3) ?
F6 K2 F9 . 1_455 45.9(3) ?
F5 K2 F9 3_645 1_455 98.3(3) ?
F6 K2 F9 4_455 1_455 124.4(3) ?
F8 K2 F9 3_545 1_455 136.5(3) ?
F4 K2 F9 1_455 1_455 63.1(3) ?
F2 K2 F9 3_545 1_455 51.2(3) ?
F4 K2 F9 4_455 1_455 114.1(3) ?
F7 K2 F9 3_545 1_455 89.2(2) ?
F6 K2 K1 . 2_554 120.9(3) ?
F5 K2 K1 3_645 2_554 51.1(3) ?
F6 K2 K1 4_455 2_554 97.1(2) ?
F8 K2 K1 3_545 2_554 42.3(3) ?
F4 K2 K1 1_455 2_554 146.9(3) ?
F2 K2 K1 3_545 2_554 91.9(2) ?
F4 K2 K1 4_455 2_554 81.1(2) ?
F7 K2 K1 3_545 2_554 94.73(18) ?
F9 K2 K1 1_455 2_554 137.4(2) ?
F6 K2 K1 . 2_564 51.0(2) ?
F5 K2 K1 3_645 2_564 120.7(3) ?
F6 K2 K1 4_455 2_564 81.1(2) ?
F8 K2 K1 3_545 2_564 146.6(3) ?
F4 K2 K1 1_455 2_564 42.1(3) ?
F2 K2 K1 3_545 2_564 92.4(2) ?
F4 K2 K1 4_455 2_564 90.2(3) ?
F7 K2 K1 3_545 2_564 95.07(17) ?
F9 K2 K1 1_455 2_564 43.32(19) ?
K1 K2 K1 2_554 2_564 170.19(14) ?
F6 K2 Hf2 . 4_455 91.8(3) ?
F5 K2 Hf2 3_645 4_455 88.3(3) ?
F6 K2 Hf2 4_455 4_455 26.0(2) ?
F8 K2 Hf2 3_545 4_455 93.1(3) ?
F4 K2 Hf2 1_455 4_455 99.4(3) ?
F2 K2 Hf2 3_545 4_455 171.5(2) ?
F4 K2 Hf2 4_455 4_455 29.1(2) ?
F7 K2 Hf2 3_545 4_455 120.93(19) ?
F9 K2 Hf2 1_455 4_455 129.0(2) ?
K1 K2 Hf2 2_554 4_455 84.17(10) ?
K1 K2 Hf2 2_564 4_455 90.37(10) ?
Hf1 F1 Hf2 . . 177.9(8) ?
Hf2 F2 Hf1 . 3_655 114.2(4) ?
Hf2 F2 K2 . 3 123.3(4) ?
Hf1 F2 K2 3_655 3 122.5(4) ?
Hf2 F3 Hf1 . 1_455 115.0(5) ?
Hf2 F3 K1 . 4_456 141.9(4) ?
Hf1 F3 K1 1_455 4_456 103.1(4) ?
Hf2 F4 K1 . 2_664 131.4(6) ?
Hf2 F4 K2 . 1_655 120.7(5) ?
K1 F4 K2 2_664 1_655 95.4(3) ?
Hf2 F4 K2 . 4 101.3(4) ?
K1 F4 K2 2_664 4 104.6(4) ?
K2 F4 K2 1_655 4 98.1(4) ?
Hf1 F5 K2 . 3_655 128.4(6) ?
Hf1 F5 K1 . . 110.3(5) ?
K2 F5 K1 3_655 . 120.5(5) ?
Hf1 F5 K1 . 4_556 98.2(4) ?
K2 F5 K1 3_655 4_556 87.2(3) ?
K1 F5 K1 . 4_556 94.0(3) ?
Hf2 F6 K2 . . 128.3(5) ?
Hf2 F6 K2 . 4 118.3(5) ?
K2 F6 K2 . 4 112.4(4) ?
Hf2 F6 K1 . 2_564 98.6(4) ?
K2 F6 K1 . 2_564 87.5(3) ?
K2 F6 K1 4 2_564 93.2(3) ?
Hf1 F7 Hf2 . 3_655 160.1(4) ?
Hf1 F7 K2 . 3 99.2(3) ?
Hf2 F7 K2 3_655 3 98.9(3) ?
Hf1 F8 K1 . 4_456 129.1(6) ?
Hf1 F8 K2 . 3 120.0(6) ?
K1 F8 K2 4_456 3 95.3(3) ?
Hf1 F8 K1 . . 106.0(4) ?
K1 F8 K1 4_456 . 101.5(4) ?
K2 F8 K1 3 . 100.5(4) ?
Hf1 F9 Hf2 . 1_655 114.2(5) ?
Hf1 F9 K1 . 2_664 142.2(4) ?
Hf2 F9 K1 1_655 2_664 103.6(4) ?
Hf1 F9 K2 . 1_655 101.0(3) ?
Hf2 F9 K2 1_655 1_655 93.2(3) ?
K1 F9 K2 2_664 1_655 78.3(3) ?
Hf1 F10 Hf2 . 3_645 114.9(4) ?
Hf1 F10 K1 . 4_556 106.1(4) ?
Hf2 F10 K1 3_645 4_556 105.9(4) ?
Hf1 F10 K1 . . 85.7(3) ?
Hf2 F10 K1 3_645 . 150.0(4) ?
K1 F10 K1 4_556 . 87.3(3) ?

loop_
_geom_bond_atom_site_label_1
_geom_bond_atom_site_label_2
_geom_bond_site_symmetry_2
_geom_bond_distance
_geom_bond_publ_flag
Hf1 F5 . 1.996(12) ?
Hf1 F8 . 2.012(10) ?
Hf1 F1 . 2.098(10) ?
Hf1 F7 . 2.114(7) ?
Hf1 F9 . 2.120(11) ?
Hf1 F10 . 2.151(10) ?
Hf1 F2 3_645 2.171(9) ?
Hf1 F3 1_655 2.172(10) ?
Hf1 Hf2 1_655 3.6076(7) ?
Hf1 K1 . 3.820(4) ?
Hf1 K1 4_556 3.880(4) ?
Hf1 K2 3 4.054(4) ?
Hf2 F4 . 1.984(11) ?
Hf2 F6 . 1.993(11) ?
Hf2 F3 . 2.105(11) ?
Hf2 F7 3_645 2.121(7) ?
Hf2 F1 . 2.128(10) ?
Hf2 F2 . 2.160(9) ?
Hf2 F10 3_655 2.162(10) ?
Hf2 F9 1_455 2.177(10) ?
Hf2 Hf1 1_455 3.6075(7) ?
Hf2 K1 2_564 3.883(4) ?
Hf2 K2 4 3.999(4) ?
Hf2 K2 1_655 4.049(4) ?
K1 F5 . 2.639(14) ?
K1 F4 2_665 2.639(12) ?
K1 F8 4_556 2.647(13) ?
K1 F10 4_456 2.688(9) ?
K1 F8 . 2.741(11) ?
K1 F9 2_665 2.745(12) ?
K1 F3 4_556 2.761(11) ?
K1 F6 2_565 3.047(11) ?
K1 F5 4_456 3.054(12) ?
K1 F10 . 3.322(10) ?
K1 Hf1 4_456 3.880(4) ?
K2 F6 . 2.602(11) ?
K2 F5 3_645 2.607(11) ?
K2 F6 4_455 2.648(13) ?
K2 F8 3_545 2.654(13) ?
K2 F4 1_455 2.659(12) ?
K2 F2 3_545 2.769(9) ?
K2 F4 4_455 3.104(12) ?
K2 F7 3_545 3.138(9) ?
K2 F9 1_455 3.406(12) ?
K2 K1 2_554 3.917(5) ?
K2 K1 2_564 3.918(5) ?
K2 Hf2 4_455 3.999(4) ?
F2 Hf1 3_655 2.171(9) ?
F2 K2 3 2.769(9) ?
F3 Hf1 1_455 2.172(10) ?
F3 K1 4_456 2.761(11) ?
F4 K1 2_664 2.639(12) ?
F4 K2 1_655 2.659(12) ?
F4 K2 4 3.104(12) ?
F5 K2 3_655 2.607(11) ?
F5 K1 4_556 3.054(11) ?
F6 K2 4 2.648(13) ?
F6 K1 2_564 3.047(11) ?
F7 Hf2 3_655 2.121(7) ?
F7 K2 3 3.138(9) ?
F8 K1 4_456 2.647(13) ?
F8 K2 3 2.654(13) ?
F9 Hf2 1_655 2.177(10) ?
F9 K1 2_664 2.745(12) ?
F9 K2 1_655 3.406(12) ?
F10 Hf2 3_645 2.162(10) ?
F10 K1 4_556 2.688(9) ?
